data_4341010
loop_
_publ_author_name
'Kulmaczewski, Rafal'
'Shepherd, Helena J.'
'Cespedes, Oscar'
'Halcrow, Malcolm A.'

_publ_section_title
;
 A homologous series of [Fe(H&#x2082;Bpz&#x2082;)&#x2082;(L)]
 spin-crossover complexes with annelated bipyridyl co-ligands.
;
_journal_issue 18
_journal_name_full 'Inorganic chemistry'
_journal_page_first 9809
_journal_page_last 9817
_journal_paper_doi 10.1021/ic501402q
_journal_volume 53
_journal_year 2014
_chemical_formula_moiety 'C30 H26 B2 Fe N12, 1.5[C7 H8]'
_chemical_formula_sum 'C40.5 H38 B2 Fe N12'
_chemical_formula_weight 770.30
_chemical_name_systematic
;
Bis[di(pyrazol-1-yl)dihydridoborate][dipyrido[3,2-a:2'3'-c]phenazine]-
iron(II) sesqui-toluene solvate
;
_space_group_IT_number 2
_symmetry_cell_setting triclinic
_symmetry_space_group_name_Hall '-P 1'
_symmetry_space_group_name_H-M 'P -1'
_atom_sites_solution_hydrogens geom
_atom_sites_solution_primary direct
_atom_sites_solution_secondary difmap
_audit_creation_method SHELXL-97
_cell_angle_alpha 83.496(6)
_cell_angle_beta 87.140(6)
_cell_angle_gamma 87.963(5)
_cell_formula_units_Z 2
_cell_length_a 10.0737(6)
_cell_length_b 11.2795(7)
_cell_length_c 16.3872(14)
_cell_measurement_reflns_used 2686
_cell_measurement_temperature 100(2)
_cell_measurement_theta_max 26.30
_cell_measurement_theta_min 3.06
_cell_volume 1846.9(2)
_computing_cell_refinement 'CrysAlisPro, Agilent Technologies'
_computing_data_collection 'CrysAlisPro, Agilent Technologies'
_computing_data_reduction 'CrysAlisPro, Agilent Technologies'
_computing_molecular_graphics 'XSEED (Barbour, 2001)'
_computing_publication_material 'local program'
_computing_structure_refinement 'SHELXL-97 (Sheldrick, 1997)'
_computing_structure_solution 'SHELXS-97 (Sheldrick, 1990)'
_diffrn_ambient_temperature 100(2)
_diffrn_detector_area_resol_mean 5.3095
_diffrn_measured_fraction_theta_full 0.991
_diffrn_measured_fraction_theta_max 0.991
_diffrn_measurement_device_type 'SuperNova, Dual, Cu at zero, Atlas'
_diffrn_measurement_method '\w scans'
_diffrn_radiation_monochromator mirror
_diffrn_radiation_source 'SuperNova (Mo) X-ray Source'
_diffrn_radiation_type MoK\a
_diffrn_radiation_wavelength 0.71073
_diffrn_reflns_av_R_equivalents 0.0532
_diffrn_reflns_av_sigmaI/netI 0.0971
_diffrn_reflns_limit_h_max 10
_diffrn_reflns_limit_h_min -11
_diffrn_reflns_limit_k_max 13
_diffrn_reflns_limit_k_min -12
_diffrn_reflns_limit_l_max 19
_diffrn_reflns_limit_l_min -17
_diffrn_reflns_number 11808
_diffrn_reflns_theta_full 25.03
_diffrn_reflns_theta_max 25.03
_diffrn_reflns_theta_min 2.76
_diffrn_standards_decay_% 0
_diffrn_standards_interval_count 0
_diffrn_standards_interval_time 0
_diffrn_standards_number 0
_exptl_absorpt_coefficient_mu 0.458
_exptl_absorpt_correction_T_max 1.000
_exptl_absorpt_correction_T_min 0.690
_exptl_absorpt_correction_type multi-scan
_exptl_absorpt_process_details
; 
CrysAlisPro, Agilent Technologies,
Version 1.171.36.24 (release 03-12-2012 CrysAlis171 .NET)
Empirical absorption correction using spherical harmonics,
 implemented in SCALE3 ABSPACK scaling algorithm.
;
_exptl_crystal_colour violet
_exptl_crystal_density_diffrn 1.385
_exptl_crystal_density_method 'not measured'
_exptl_crystal_description fragment
_exptl_crystal_F_000 802
_exptl_crystal_size_max 0.26
_exptl_crystal_size_mid 0.18
_exptl_crystal_size_min 0.15
_refine_diff_density_max 0.437
_refine_diff_density_min -0.391
_refine_diff_density_rms 0.080
_refine_ls_extinction_method none
_refine_ls_goodness_of_fit_ref 1.067
_refine_ls_hydrogen_treatment constr
_refine_ls_matrix_type full
_refine_ls_number_parameters 498
_refine_ls_number_reflns 6467
_refine_ls_number_restraints 0
_refine_ls_restrained_S_all 1.067
_refine_ls_R_factor_all 0.0964
_refine_ls_R_factor_gt 0.0631
_refine_ls_shift/su_max 0.000
_refine_ls_shift/su_mean 0.000
_refine_ls_structure_factor_coef Fsqd
_refine_ls_weighting_details 'calc w=1/[\s^2^(Fo^2^)+(0.0539P)^2^+0.9759P] where P=(Fo^2^+2Fc^2^)/3'
_refine_ls_weighting_scheme calc
_refine_ls_wR_factor_gt 0.1348
_refine_ls_wR_factor_ref 0.1530
_reflns_number_gt 4579
_reflns_number_total 6467
_reflns_threshold_expression >2sigma(I)
_cod_data_source_file ic501402q_si_005.cif
_cod_data_source_block rk35100
_cod_depositor_comments
;
The following automatic conversions were performed:

'_symmetry_cell_setting' value 'Triclinic' changed to 'triclinic'
according to
/home/saulius/struct/COD-crude-data--automatic-downloads/rss-feeds/ACS/lib/dictionaries/cif_core.dic
dictionary named 'cif_core.dic' version 2.4.2 from 2011-04-26.

Automatic conversion script
Id: cif_fix_values 2281 2013-09-26 08:29:07Z andrius 

 Adding full bibliography for 4340990--4341018.cif.
;
_cod_original_formula_sum 'C40.50 H38 B2 Fe N12'
_cod_database_code 4341010

loop_
_symmetry_equiv_pos_as_xyz
'x, y, z'
'-x, -y, -z'

loop_
_atom_site_label
_atom_site_type_symbol
_atom_site_fract_x
_atom_site_fract_y
_atom_site_fract_z
_atom_site_U_iso_or_equiv
_atom_site_adp_type
_atom_site_occupancy
_atom_site_symmetry_multiplicity
_atom_site_calc_flag
_atom_site_refinement_flags
Fe1 Fe 0.41923(5) 0.20696(5) 0.25606(3) 0.01776(18) Uani 1 1 d .
B2 B 0.4308(5) 0.4384(4) 0.3719(3) 0.0256(11) Uani 1 1 d .
H2A H 0.3375 0.4613 0.3598 0.031 Uiso 1 1 calc R
H2B H 0.4632 0.4949 0.4080 0.031 Uiso 1 1 calc R
N3 N 0.4379(3) 0.3097(3) 0.4163(2) 0.0225(8) Uani 1 1 d .
N4 N 0.4164(3) 0.2099(3) 0.37770(19) 0.0198(7) Uani 1 1 d .
C5 C 0.4116(4) 0.1189(4) 0.4376(2) 0.0243(9) Uani 1 1 d .
H5 H 0.3983 0.0384 0.4289 0.029 Uiso 1 1 calc R
C6 C 0.4286(4) 0.1567(4) 0.5141(3) 0.0282(10) Uani 1 1 d .
H6 H 0.4285 0.1095 0.5660 0.034 Uiso 1 1 calc R
C7 C 0.4457(4) 0.2773(4) 0.4981(3) 0.0275(10) Uani 1 1 d .
H7 H 0.4605 0.3297 0.5380 0.033 Uiso 1 1 calc R
N8 N 0.5169(3) 0.4450(3) 0.2915(2) 0.0230(8) Uani 1 1 d .
N9 N 0.5117(3) 0.3632(3) 0.2357(2) 0.0187(7) Uani 1 1 d .
C10 C 0.5943(4) 0.4024(4) 0.1724(3) 0.0234(9) Uani 1 1 d .
H10 H 0.6116 0.3626 0.1248 0.028 Uiso 1 1 calc R
C11 C 0.6514(4) 0.5083(3) 0.1854(3) 0.0255(10) Uani 1 1 d .
H11 H 0.7126 0.5542 0.1501 0.031 Uiso 1 1 calc R
C12 C 0.5992(4) 0.5313(3) 0.2605(3) 0.0246(10) Uani 1 1 d .
H12 H 0.6185 0.5988 0.2871 0.030 Uiso 1 1 calc R
B13 B 0.5305(5) -0.0719(4) 0.2201(3) 0.0298(12) Uani 1 1 d .
H13A H 0.5208 -0.0499 0.1604 0.036 Uiso 1 1 calc R
H13B H 0.5640 -0.1558 0.2287 0.036 Uiso 1 1 calc R
N14 N 0.6296(3) 0.0106(3) 0.2523(2) 0.0227(8) Uani 1 1 d .
N15 N 0.5994(3) 0.1267(3) 0.26307(19) 0.0196(7) Uani 1 1 d .
C16 C 0.7100(4) 0.1706(4) 0.2879(3) 0.0277(10) Uani 1 1 d .
H16 H 0.7184 0.2501 0.3005 0.033 Uiso 1 1 calc R
C17 C 0.8116(4) 0.0829(4) 0.2927(3) 0.0365(12) Uani 1 1 d .
H17 H 0.9000 0.0908 0.3085 0.044 Uiso 1 1 calc R
C18 C 0.7569(4) -0.0162(4) 0.2700(3) 0.0311(10) Uani 1 1 d .
H18 H 0.8011 -0.0915 0.2672 0.037 Uiso 1 1 calc R
N19 N 0.3953(3) -0.0592(3) 0.2664(2) 0.0250(8) Uani 1 1 d .
N20 N 0.3315(3) 0.0485(3) 0.27410(19) 0.0198(7) Uani 1 1 d .
C21 C 0.2096(4) 0.0225(4) 0.3061(3) 0.0264(10) Uani 1 1 d .
H21 H 0.1431 0.0803 0.3186 0.032 Uiso 1 1 calc R
C22 C 0.1932(4) -0.0999(4) 0.3184(3) 0.0335(11) Uani 1 1 d .
H22 H 0.1163 -0.1413 0.3399 0.040 Uiso 1 1 calc R
C23 C 0.3122(4) -0.1474(4) 0.2927(3) 0.0356(11) Uani 1 1 d .
H23 H 0.3332 -0.2303 0.2933 0.043 Uiso 1 1 calc R
N24 N 0.2399(3) 0.2814(3) 0.24559(19) 0.0165(7) Uani 1 1 d .
C25 C 0.1948(4) 0.2882(3) 0.1685(2) 0.0179(8) Uani 1 1 d .
C26 C 0.0661(3) 0.3276(3) 0.1483(2) 0.0185(9) Uani 1 1 d .
C27 C -0.0209(4) 0.3590(3) 0.2117(2) 0.0200(9) Uani 1 1 d .
H27 H -0.1094 0.3858 0.2007 0.024 Uiso 1 1 calc R
C28 C 0.0228(4) 0.3506(3) 0.2905(2) 0.0214(9) Uani 1 1 d .
H28 H -0.0354 0.3711 0.3345 0.026 Uiso 1 1 calc R
C29 C 0.1532(4) 0.3118(3) 0.3051(3) 0.0206(9) Uani 1 1 d .
H29 H 0.1821 0.3065 0.3598 0.025 Uiso 1 1 calc R
N30 N 0.4088(3) 0.2088(3) 0.1361(2) 0.0203(7) Uani 1 1 d .
C31 C 0.2892(3) 0.2508(3) 0.1067(2) 0.0172(8) Uani 1 1 d .
C32 C 0.2576(4) 0.2555(3) 0.0246(2) 0.0180(9) Uani 1 1 d .
C33 C 0.3548(4) 0.2192(3) -0.0313(2) 0.0222(9) Uani 1 1 d .
H33 H 0.3373 0.2212 -0.0879 0.027 Uiso 1 1 calc R
C34 C 0.4771(4) 0.1803(3) -0.0029(3) 0.0254(9) Uani 1 1 d .
H34 H 0.5454 0.1565 -0.0403 0.031 Uiso 1 1 calc R
C35 C 0.5012(4) 0.1757(3) 0.0805(3) 0.0250(10) Uani 1 1 d .
H35 H 0.5861 0.1481 0.0987 0.030 Uiso 1 1 calc R
C36 C 0.1242(4) 0.2981(3) 0.0013(2) 0.0182(9) Uani 1 1 d .
C37 C 0.0291(4) 0.3330(3) 0.0623(2) 0.0195(9) Uani 1 1 d .
N38 N 0.0971(3) 0.3030(3) -0.0779(2) 0.0219(8) Uani 1 1 d .
N39 N -0.0937(3) 0.3710(3) 0.0440(2) 0.0224(8) Uani 1 1 d .
C40 C -0.0287(4) 0.3408(3) -0.0970(2) 0.0211(9) Uani 1 1 d .
C41 C -0.0640(4) 0.3474(3) -0.1807(3) 0.0282(10) Uani 1 1 d .
H41 H -0.0011 0.3249 -0.2217 0.034 Uiso 1 1 calc R
C42 C -0.1896(4) 0.3866(3) -0.2012(3) 0.0294(11) Uani 1 1 d .
H42 H -0.2134 0.3920 -0.2569 0.035 Uiso 1 1 calc R
C43 C -0.2834(4) 0.4190(3) -0.1409(3) 0.0291(11) Uani 1 1 d .
H43 H -0.3704 0.4446 -0.1564 0.035 Uiso 1 1 calc R
C44 C -0.2526(4) 0.4144(3) -0.0601(3) 0.0286(10) Uani 1 1 d .
H44 H -0.3173 0.4376 -0.0203 0.034 Uiso 1 1 calc R
C45 C -0.1230(4) 0.3747(3) -0.0362(3) 0.0220(9) Uani 1 1 d .
C46 C 0.0752(9) -0.0210(8) 0.0267(6) 0.033(2) Uiso 0.50 1 d P
C47 C -0.0445(12) 0.0221(9) 0.0607(7) 0.028(3) Uiso 0.50 1 d P
H47 H -0.0554 0.0325 0.1173 0.034 Uiso 0.50 1 calc PR
C48 C -0.1478(11) 0.0491(9) 0.0065(7) 0.048(3) Uiso 0.50 1 d P
H48 H -0.2299 0.0796 0.0278 0.057 Uiso 0.50 1 calc PR
C49 C -0.1367(12) 0.0341(9) -0.0741(6) 0.037(3) Uiso 0.50 1 d P
H49 H -0.2099 0.0527 -0.1081 0.044 Uiso 0.50 1 calc PR
C50 C -0.0202(9) -0.0077(8) -0.1058(6) 0.038(2) Uiso 0.50 1 d P
H50 H -0.0103 -0.0177 -0.1626 0.046 Uiso 0.50 1 calc PR
C51 C 0.0870(14) -0.0366(10) -0.0539(7) 0.039(3) Uiso 0.50 1 d P
H51 H 0.1684 -0.0674 -0.0759 0.047 Uiso 0.50 1 calc PR
C52 C 0.1919(11) -0.0531(9) 0.0798(6) 0.039(3) Uiso 0.50 1 d P
H52A H 0.1685 -0.0361 0.1361 0.058 Uiso 0.50 1 calc PR
H52B H 0.2682 -0.0058 0.0580 0.058 Uiso 0.50 1 calc PR
H52C H 0.2150 -0.1382 0.0797 0.058 Uiso 0.50 1 calc PR
C53 C 0.0376(5) 0.3164(4) 0.5582(3) 0.0394(12) Uani 1 1 d .
C54 C -0.0854(4) 0.3750(4) 0.5563(3) 0.0437(13) Uani 1 1 d .
H54 H -0.0979 0.4466 0.5816 0.052 Uiso 1 1 calc R
C55 C -0.1908(5) 0.3321(4) 0.5186(3) 0.0436(13) Uani 1 1 d .
H55 H -0.2736 0.3753 0.5172 0.052 Uiso 1 1 calc R
C56 C -0.1766(5) 0.2280(5) 0.4832(3) 0.0487(14) Uani 1 1 d .
H56 H -0.2497 0.1971 0.4588 0.058 Uiso 1 1 calc R
C57 C -0.0535(5) 0.1678(5) 0.4836(3) 0.0500(14) Uani 1 1 d .
H57 H -0.0419 0.0968 0.4577 0.060 Uiso 1 1 calc R
C58 C 0.0523(5) 0.2105(5) 0.5215(3) 0.0448(13) Uani 1 1 d .
H58 H 0.1352 0.1675 0.5224 0.054 Uiso 1 1 calc R
C59 C 0.1513(5) 0.3616(5) 0.6017(4) 0.0534(14) Uani 1 1 d .
H59A H 0.2021 0.4178 0.5633 0.080 Uiso 1 1 calc R
H59B H 0.2095 0.2941 0.6216 0.080 Uiso 1 1 calc R
H59C H 0.1160 0.4021 0.6483 0.080 Uiso 1 1 calc R

loop_
_atom_site_aniso_label
_atom_site_aniso_U_11
_atom_site_aniso_U_22
_atom_site_aniso_U_33
_atom_site_aniso_U_23
_atom_site_aniso_U_13
_atom_site_aniso_U_12
Fe1 0.0165(3) 0.0151(3) 0.0228(3) -0.0066(2) -0.0020(2) -0.0004(2)
B2 0.030(3) 0.014(2) 0.035(3) -0.012(2) -0.004(2) -0.0003(18)
N3 0.0246(18) 0.0188(18) 0.026(2) -0.0107(15) -0.0054(15) 0.0007(13)
N4 0.0166(16) 0.0182(18) 0.0255(19) -0.0064(15) -0.0035(14) 0.0014(13)
C5 0.026(2) 0.018(2) 0.030(3) -0.0057(19) -0.0019(18) 0.0047(16)
C6 0.030(2) 0.031(3) 0.022(2) -0.0014(19) -0.0027(19) 0.0073(18)
C7 0.028(2) 0.032(3) 0.024(3) -0.012(2) -0.0039(19) 0.0031(18)
N8 0.0229(17) 0.0162(18) 0.031(2) -0.0062(15) -0.0052(15) -0.0020(13)
N9 0.0170(16) 0.0145(17) 0.026(2) -0.0069(14) -0.0024(15) 0.0005(12)
C10 0.017(2) 0.025(2) 0.027(2) -0.0033(19) 0.0032(18) 0.0028(16)
C11 0.019(2) 0.020(2) 0.036(3) 0.0054(19) 0.0014(19) -0.0017(16)
C12 0.024(2) 0.011(2) 0.038(3) 0.0002(18) -0.004(2) -0.0037(15)
B13 0.032(3) 0.023(3) 0.037(3) -0.014(2) -0.003(2) 0.007(2)
N14 0.0228(18) 0.0172(18) 0.028(2) -0.0060(15) 0.0009(15) 0.0037(13)
N15 0.0191(17) 0.0163(18) 0.0240(19) -0.0049(14) -0.0031(14) 0.0016(13)
C16 0.024(2) 0.023(2) 0.038(3) -0.008(2) -0.006(2) -0.0030(17)
C17 0.022(2) 0.034(3) 0.053(3) -0.002(2) -0.008(2) 0.0025(18)
C18 0.026(2) 0.023(2) 0.042(3) -0.001(2) 0.001(2) 0.0080(17)
N19 0.0281(18) 0.0165(18) 0.032(2) -0.0077(15) -0.0042(16) -0.0011(14)
N20 0.0183(17) 0.0177(18) 0.0252(19) -0.0099(15) -0.0015(14) 0.0011(13)
C21 0.023(2) 0.024(2) 0.034(3) -0.0062(19) -0.0011(19) -0.0031(16)
C22 0.028(2) 0.029(3) 0.044(3) -0.004(2) 0.002(2) -0.0135(18)
C23 0.039(3) 0.016(2) 0.055(3) -0.012(2) -0.003(2) -0.0118(19)
N24 0.0194(16) 0.0126(16) 0.0181(18) -0.0033(13) -0.0021(14) -0.0022(12)
C25 0.018(2) 0.014(2) 0.022(2) -0.0032(16) -0.0007(17) -0.0031(15)
C26 0.016(2) 0.0124(19) 0.027(2) -0.0045(17) -0.0035(17) -0.0005(14)
C27 0.0160(19) 0.016(2) 0.028(2) -0.0050(17) -0.0007(17) 0.0001(15)
C28 0.023(2) 0.017(2) 0.025(2) -0.0074(17) 0.0018(18) -0.0005(15)
C29 0.022(2) 0.016(2) 0.025(2) -0.0080(17) -0.0009(18) -0.0031(15)
N30 0.0172(17) 0.0179(17) 0.026(2) -0.0040(15) -0.0016(15) 0.0020(13)
C31 0.0145(19) 0.0114(19) 0.027(2) -0.0050(16) -0.0036(17) 0.0001(14)
C32 0.021(2) 0.0100(19) 0.024(2) -0.0034(16) -0.0032(17) -0.0012(14)
C33 0.027(2) 0.018(2) 0.022(2) -0.0056(17) -0.0033(18) 0.0004(16)
C34 0.027(2) 0.024(2) 0.026(2) -0.0083(18) 0.0056(18) 0.0008(17)
C35 0.021(2) 0.025(2) 0.030(3) -0.0096(19) 0.0005(19) 0.0025(17)
C36 0.019(2) 0.0123(19) 0.024(2) -0.0024(16) -0.0031(17) -0.0018(14)
C37 0.018(2) 0.0105(19) 0.030(2) -0.0011(17) -0.0046(18) -0.0035(14)
N38 0.0258(18) 0.0145(17) 0.027(2) -0.0051(14) -0.0060(15) -0.0053(13)
N39 0.0228(18) 0.0152(17) 0.030(2) -0.0052(15) -0.0026(15) -0.0017(13)
C40 0.026(2) 0.011(2) 0.027(2) -0.0021(17) -0.0071(19) -0.0045(15)
C41 0.039(3) 0.019(2) 0.027(2) -0.0035(19) -0.008(2) -0.0060(18)
C42 0.039(3) 0.017(2) 0.034(3) 0.0006(19) -0.019(2) -0.0050(18)
C43 0.028(2) 0.019(2) 0.041(3) -0.002(2) -0.016(2) -0.0041(17)
C44 0.029(2) 0.015(2) 0.043(3) -0.0036(19) -0.012(2) -0.0011(16)
C45 0.027(2) 0.0095(19) 0.030(3) 0.0011(17) -0.0085(19) -0.0048(15)
C53 0.038(3) 0.033(3) 0.045(3) 0.002(2) 0.008(2) -0.004(2)
C54 0.037(3) 0.029(3) 0.064(4) -0.004(2) 0.006(3) -0.003(2)
C55 0.041(3) 0.043(3) 0.044(3) 0.001(3) 0.004(2) 0.005(2)
C56 0.043(3) 0.062(4) 0.041(3) -0.008(3) -0.003(2) -0.001(3)
C57 0.054(3) 0.055(3) 0.044(3) -0.020(3) 0.005(3) 0.004(3)
C58 0.040(3) 0.048(3) 0.045(3) -0.003(3) 0.003(2) 0.005(2)
C59 0.042(3) 0.048(3) 0.070(4) -0.014(3) 0.009(3) -0.003(2)

loop_
_atom_type_symbol
_atom_type_description
_atom_type_scat_dispersion_real
_atom_type_scat_dispersion_imag
_atom_type_scat_source
C C 0.0033 0.0016 'International Tables Vol C Tables 4.2.6.8 and 6.1.1.4'
H H 0.0000 0.0000 'International Tables Vol C Tables 4.2.6.8 and 6.1.1.4'
B B 0.0013 0.0007 'International Tables Vol C Tables 4.2.6.8 and 6.1.1.4'
Fe Fe 0.3463 0.8444 'International Tables Vol C Tables 4.2.6.8 and 6.1.1.4'
N N 0.0061 0.0033 'International Tables Vol C Tables 4.2.6.8 and 6.1.1.4'

loop_
_geom_angle_atom_site_label_1
_geom_angle_atom_site_label_2
_geom_angle_atom_site_label_3
_geom_angle
_geom_angle_site_symmetry_3
N30 Fe1 N24 82.16(13) .
N30 Fe1 N4 175.87(12) .
N24 Fe1 N4 93.72(12) .
N30 Fe1 N15 95.92(13) .
N24 Fe1 N15 177.51(12) .
N4 Fe1 N15 88.20(12) .
N30 Fe1 N20 90.54(13) .
N24 Fe1 N20 87.43(12) .
N4 Fe1 N20 89.07(13) .
N15 Fe1 N20 91.01(12) .
N30 Fe1 N9 88.44(13) .
N24 Fe1 N9 93.97(12) .
N4 Fe1 N9 92.06(13) .
N15 Fe1 N9 87.54(12) .
N20 Fe1 N9 178.14(14) .
N8 B2 N3 109.6(3) .
N8 B2 H2A 109.7 .
N3 B2 H2A 109.7 .
N8 B2 H2B 109.7 .
N3 B2 H2B 109.7 .
H2A B2 H2B 108.2 .
C7 N3 N4 109.2(3) .
C7 N3 B2 127.0(3) .
N4 N3 B2 123.1(3) .
C5 N4 N3 105.5(3) .
C5 N4 Fe1 129.3(3) .
N3 N4 Fe1 124.7(2) .
N4 C5 C6 111.6(3) .
N4 C5 H5 124.2 .
C6 C5 H5 124.2 .
C7 C6 C5 104.6(4) .
C7 C6 H6 127.7 .
C5 C6 H6 127.7 .
N3 C7 C6 109.1(3) .
N3 C7 H7 125.5 .
C6 C7 H7 125.5 .
C12 N8 N9 108.7(3) .
C12 N8 B2 127.9(3) .
N9 N8 B2 123.2(3) .
C10 N9 N8 105.6(3) .
C10 N9 Fe1 128.6(3) .
N8 N9 Fe1 125.2(3) .
N9 C10 C11 111.4(4) .
N9 C10 H10 124.3 .
C11 C10 H10 124.3 .
C12 C11 C10 104.0(4) .
C12 C11 H11 128.0 .
C10 C11 H11 128.0 .
N8 C12 C11 110.3(3) .
N8 C12 H12 124.8 .
C11 C12 H12 124.8 .
N19 B13 N14 109.1(3) .
N19 B13 H13A 109.9 .
N14 B13 H13A 109.9 .
N19 B13 H13B 109.9 .
N14 B13 H13B 109.9 .
H13A B13 H13B 108.3 .
C18 N14 N15 110.0(3) .
C18 N14 B13 126.9(3) .
N15 N14 B13 123.0(3) .
C16 N15 N14 106.0(3) .
C16 N15 Fe1 127.5(3) .
N14 N15 Fe1 126.1(2) .
N15 C16 C17 110.3(4) .
N15 C16 H16 124.9 .
C17 C16 H16 124.9 .
C18 C17 C16 105.3(4) .
C18 C17 H17 127.3 .
C16 C17 H17 127.3 .
N14 C18 C17 108.4(4) .
N14 C18 H18 125.8 .
C17 C18 H18 125.8 .
C23 N19 N20 109.1(3) .
C23 N19 B13 126.6(3) .
N20 N19 B13 123.4(3) .
C21 N20 N19 105.7(3) .
C21 N20 Fe1 129.1(3) .
N19 N20 Fe1 124.6(2) .
N20 C21 C22 111.2(4) .
N20 C21 H21 124.4 .
C22 C21 H21 124.4 .
C23 C22 C21 104.3(4) .
C23 C22 H22 127.8 .
C21 C22 H22 127.8 .
N19 C23 C22 109.6(4) .
N19 C23 H23 125.2 .
C22 C23 H23 125.2 .
C29 N24 C25 116.9(3) .
C29 N24 Fe1 128.7(2) .
C25 N24 Fe1 113.8(3) .
N24 C25 C26 123.7(4) .
N24 C25 C31 115.4(3) .
C26 C25 C31 120.9(3) .
C27 C26 C25 117.7(3) .
C27 C26 C37 123.4(3) .
C25 C26 C37 118.9(4) .
C28 C27 C26 119.2(3) .
C28 C27 H27 120.4 .
C26 C27 H27 120.4 .
C27 C28 C29 119.3(4) .
C27 C28 H28 120.3 .
C29 C28 H28 120.3 .
N24 C29 C28 123.0(3) .
N24 C29 H29 118.5 .
C28 C29 H29 118.5 .
C35 N30 C31 116.6(3) .
C35 N30 Fe1 129.5(2) .
C31 N30 Fe1 113.9(3) .
N30 C31 C32 123.9(4) .
N30 C31 C25 114.4(3) .
C32 C31 C25 121.7(3) .
C33 C32 C31 118.1(3) .
C33 C32 C36 123.2(3) .
C31 C32 C36 118.7(4) .
C34 C33 C32 118.6(4) .
C34 C33 H33 120.7 .
C32 C33 H33 120.7 .
C33 C34 C35 120.3(4) .
C33 C34 H34 119.9 .
C35 C34 H34 119.9 .
N30 C35 C34 122.5(4) .
N30 C35 H35 118.8 .
C34 C35 H35 118.8 .
N38 C36 C37 122.5(3) .
N38 C36 C32 117.5(4) .
C37 C36 C32 120.0(3) .
N39 C37 C36 122.0(3) .
N39 C37 C26 118.2(4) .
C36 C37 C26 119.8(3) .
C36 N38 C40 115.8(4) .
C37 N39 C45 116.0(4) .
N38 C40 C45 121.6(3) .
N38 C40 C41 118.4(4) .
C45 C40 C41 120.0(3) .
C42 C41 C40 119.3(4) .
C42 C41 H41 120.4 .
C40 C41 H41 120.4 .
C41 C42 C43 120.7(4) .
C41 C42 H42 119.7 .
C43 C42 H42 119.7 .
C44 C43 C42 121.5(4) .
C44 C43 H43 119.2 .
C42 C43 H43 119.2 .
C43 C44 C45 119.6(4) .
C43 C44 H44 120.2 .
C45 C44 H44 120.2 .
N39 C45 C40 122.1(3) .
N39 C45 C44 119.0(4) .
C40 C45 C44 118.9(4) .
C51 C46 C47 120.4(9) .
C51 C46 C52 119.1(11) .
C47 C46 C52 120.5(10) .
C51 C46 C46 67.3(8) 2
C47 C46 C46 53.2(7) 2
C52 C46 C46 173.6(11) 2
C46 C47 C48 116.4(10) .
C46 C47 H47 121.8 .
C48 C47 H47 121.8 .
C49 C48 C47 123.5(11) .
C49 C48 H48 118.2 .
C47 C48 H48 118.2 .
C48 C49 C50 119.2(11) .
C48 C49 H49 120.4 .
C50 C49 H49 120.4 .
C49 C50 C51 119.5(11) .
C49 C50 H50 120.2 .
C51 C50 H50 120.2 .
C46 C51 C50 120.9(12) .
C46 C51 H51 119.6 .
C50 C51 H51 119.6 .
C46 C52 H52A 109.5 .
C46 C52 H52B 109.5 .
H52A C52 H52B 109.5 .
C46 C52 H52C 109.5 .
H52A C52 H52C 109.5 .
H52B C52 H52C 109.5 .
C54 C53 C58 117.8(4) .
C54 C53 C59 121.6(4) .
C58 C53 C59 120.6(4) .
C55 C54 C53 121.8(5) .
C55 C54 H54 119.1 .
C53 C54 H54 119.1 .
C56 C55 C54 120.4(4) .
C56 C55 H55 119.8 .
C54 C55 H55 119.8 .
C55 C56 C57 119.0(5) .
C55 C56 H56 120.5 .
C57 C56 H56 120.5 .
C58 C57 C56 120.8(5) .
C58 C57 H57 119.6 .
C56 C57 H57 119.6 .
C57 C58 C53 120.3(4) .
C57 C58 H58 119.9 .
C53 C58 H58 119.9 .
C53 C59 H59A 109.5 .
C53 C59 H59B 109.5 .
H59A C59 H59B 109.5 .
C53 C59 H59C 109.5 .
H59A C59 H59C 109.5 .
H59B C59 H59C 109.5 .

loop_
_geom_bond_atom_site_label_1
_geom_bond_atom_site_label_2
_geom_bond_distance
_geom_bond_site_symmetry_2
Fe1 N30 1.972(3) .
Fe1 N24 1.972(3) .
Fe1 N4 1.996(3) .
Fe1 N15 2.002(3) .
Fe1 N20 2.007(3) .
Fe1 N9 2.010(3) .
B2 N8 1.537(6) .
B2 N3 1.549(6) .
B2 H2A 0.9900 .
B2 H2B 0.9900 .
N3 C7 1.354(5) .
N3 N4 1.381(4) .
N4 C5 1.338(5) .
C5 C6 1.389(6) .
C5 H5 0.9500 .
C6 C7 1.371(6) .
C6 H6 0.9500 .
C7 H7 0.9500 .
N8 C12 1.340(5) .
N8 N9 1.374(4) .
N9 C10 1.342(5) .
C10 C11 1.386(5) .
C10 H10 0.9500 .
C11 C12 1.362(6) .
C11 H11 0.9500 .
C12 H12 0.9500 .
B13 N19 1.536(6) .
B13 N14 1.540(5) .
B13 H13A 0.9900 .
B13 H13B 0.9900 .
N14 C18 1.346(5) .
N14 N15 1.363(4) .
N15 C16 1.335(5) .
C16 C17 1.396(6) .
C16 H16 0.9500 .
C17 C18 1.360(6) .
C17 H17 0.9500 .
C18 H18 0.9500 .
N19 C23 1.343(5) .
N19 N20 1.370(4) .
N20 C21 1.340(5) .
C21 C22 1.387(6) .
C21 H21 0.9500 .
C22 C23 1.363(6) .
C22 H22 0.9500 .
C23 H23 0.9500 .
N24 C29 1.342(5) .
N24 C25 1.357(5) .
C25 C26 1.399(5) .
C25 C31 1.442(5) .
C26 C27 1.394(6) .
C26 C37 1.470(5) .
C27 C28 1.377(5) .
C27 H27 0.9500 .
C28 C29 1.393(5) .
C28 H28 0.9500 .
C29 H29 0.9500 .
N30 C35 1.342(5) .
N30 C31 1.369(4) .
C31 C32 1.392(5) .
C32 C33 1.390(6) .
C32 C36 1.465(5) .
C33 C34 1.379(5) .
C33 H33 0.9500 .
C34 C35 1.395(6) .
C34 H34 0.9500 .
C35 H35 0.9500 .
C36 N38 1.333(5) .
C36 C37 1.429(6) .
C37 N39 1.332(5) .
N38 C40 1.363(5) .
N39 C45 1.357(5) .
C40 C45 1.417(6) .
C40 C41 1.427(5) .
C41 C42 1.371(6) .
C41 H41 0.9500 .
C42 C43 1.403(6) .
C42 H42 0.9500 .
C43 C44 1.369(6) .
C43 H43 0.9500 .
C44 C45 1.424(5) .
C44 H44 0.9500 .
C46 C51 1.350(15) .
C46 C47 1.397(14) .
C46 C52 1.507(12) .
C46 C46 1.808(17) 2
C47 C48 1.404(14) .
C47 H47 0.9500 .
C48 C49 1.349(15) .
C48 H48 0.9500 .
C49 C50 1.351(14) .
C49 H49 0.9500 .
C50 C51 1.414(14) .
C50 H50 0.9500 .
C51 H51 0.9500 .
C52 H52A 0.9800 .
C52 H52B 0.9800 .
C52 H52C 0.9800 .
C53 C54 1.384(6) .
C53 C58 1.398(7) .
C53 C59 1.511(6) .
C54 C55 1.384(6) .
C54 H54 0.9500 .
C55 C56 1.367(7) .
C55 H55 0.9500 .
C56 C57 1.392(7) .
C56 H56 0.9500 .
C57 C58 1.386(7) .
C57 H57 0.9500 .
C58 H58 0.9500 .
C59 H59A 0.9800 .
C59 H59B 0.9800 .
C59 H59C 0.9800 .
